data_1519475
loop_
_publ_author_name
'Jones, Ray C.F.'
'Horton, Peter N.'
'Hursthouse, Michael B.'

_publ_section_title
;
 C19H19N5O2
;
_journal_name_full 'Crystal Structure Report Archive'
_journal_page_first 942
_journal_year 2002
_chemical_formula_sum 'C19 H19 N5 O2'
_chemical_formula_weight 349.39
_space_group_IT_number 14
_symmetry_cell_setting monoclinic
_symmetry_space_group_name_Hall '-P 2ybc'
_symmetry_space_group_name_H-M 'P 1 21/c 1'
_atom_sites_solution_hydrogens geom
_atom_sites_solution_primary direct
_atom_sites_solution_secondary difmap
_cell_angle_alpha 90.00
_cell_angle_beta 100.5280(10)
_cell_angle_gamma 90.00
_cell_formula_units_Z 4
_cell_length_a 15.0361(5)
_cell_length_b 11.7861(3)
_cell_length_c 10.4725(2)
_cell_measurement_reflns_used 4285
_cell_measurement_temperature 120(2)
_cell_measurement_theta_max 27.485
_cell_measurement_theta_min 2.910
_cell_volume 1824.66(8)
_computing_cell_refinement ' DENZO (Otwinowski & Minor, 1997) and COLLECT (Hooft, 1998)'
_computing_data_collection ' DENZO (Otwinowski and Minor, 1997)'
_computing_data_reduction ' DENZO (Otwinowski & Minor, 1997) and COLLECT (Hooft, 1998)'
_computing_molecular_graphics 'PLATON (Spek, 1990)'
_computing_structure_refinement 'SHELXL-97 (Sheldrick, 1997b)'
_computing_structure_solution 'SHELXS-97 (Sheldrick, 1997a)'
_diffrn_ambient_temperature 120(2)
_diffrn_detector_area_resol_mean 9.091
_diffrn_measured_fraction_theta_full 0.992
_diffrn_measured_fraction_theta_max 0.992
_diffrn_measurement_device_type 'Nonius KappaCCD Area Detector'
_diffrn_measurement_method '\f and \w scans to fill Ewald Sphere'
_diffrn_radiation_monochromator graphite
_diffrn_radiation_source 'Nonius FR591 rotating anode'
_diffrn_radiation_type MoK\a
_diffrn_radiation_wavelength 0.71073
_diffrn_reflns_av_R_equivalents 0.0758
_diffrn_reflns_av_sigmaI/netI 0.0691
_diffrn_reflns_limit_h_max 19
_diffrn_reflns_limit_h_min -19
_diffrn_reflns_limit_k_max 14
_diffrn_reflns_limit_k_min -15
_diffrn_reflns_limit_l_max 13
_diffrn_reflns_limit_l_min -12
_diffrn_reflns_number 20550
_diffrn_reflns_theta_full 27.51
_diffrn_reflns_theta_max 27.51
_diffrn_reflns_theta_min 3.25
_exptl_absorpt_coefficient_mu 0.086
_exptl_absorpt_correction_T_max 0.9813
_exptl_absorpt_correction_T_min 0.9729
_exptl_absorpt_correction_type multi-scan
_exptl_absorpt_process_details 'SORTAV Blessing (1997)'
_exptl_crystal_colour Colourless
_exptl_crystal_density_diffrn 1.272
_exptl_crystal_density_method 'not measured'
_exptl_crystal_description Block
_exptl_crystal_F_000 736
_exptl_crystal_size_max 0.32
_exptl_crystal_size_mid 0.22
_exptl_crystal_size_min 0.22
_refine_diff_density_max 0.257
_refine_diff_density_min -0.245
_refine_diff_density_rms 0.047
_refine_ls_extinction_coef 0.0064(15)
_refine_ls_extinction_expression Fc^*^=kFc[1+0.001xFc^2^\l^3^/sin(2\q)]^-1/4^
_refine_ls_extinction_method SHELXL
_refine_ls_goodness_of_fit_ref 1.006
_refine_ls_hydrogen_treatment mixed
_refine_ls_matrix_type full
_refine_ls_number_parameters 312
_refine_ls_number_reflns 4169
_refine_ls_number_restraints 0
_refine_ls_restrained_S_all 1.006
_refine_ls_R_factor_all 0.1001
_refine_ls_R_factor_gt 0.0487
_refine_ls_shift/su_max 0.001
_refine_ls_shift/su_mean 0.000
_refine_ls_structure_factor_coef Fsqd
_refine_ls_weighting_details 'calc w=1/[\s^2^(Fo^2^)+(0.0632P)^2^+0.0344P] where P=(Fo^2^+2Fc^2^)/3'
_refine_ls_weighting_scheme calc
_refine_ls_wR_factor_gt 0.1048
_refine_ls_wR_factor_ref 0.1225
_reflns_number_gt 2593
_reflns_number_total 4169
_reflns_threshold_expression >2sigma(I)
_cod_data_source_file eCrystal-942.cif
_cod_data_source_block s93
_cod_depositor_comments
;
Citation :
Jones, Ray C.F. and Horton, Peter N. and Hursthouse, Michael B. (2002) 
University of Southampton, Crystal Structure Report Archive. 
(doi:10.5258/ecrystals/942)

More at:
http://ecrystals.chem.soton.ac.uk/942/

The following automatic conversions were performed:

'_symmetry_cell_setting' value 'Monoclinic' changed to 'monoclinic'
according to the built-in table from CIF Core dictionary named
'cif_core.dic' version 2.4.1 from 2010-06-29.

Automatic conversion script
Id: cif_fix_values 3105 2015-03-04 15:46:00Z robertas 
;
_cod_original_sg_symbol_H-M P2(1)/c
_cod_database_code 1519475

loop_
_symmetry_equiv_pos_as_xyz
'x, y, z'
'-x, y+1/2, -z+1/2'
'-x, -y, -z'
'x, -y-1/2, z-1/2'

loop_
_atom_site_label
_atom_site_type_symbol
_atom_site_fract_x
_atom_site_fract_y
_atom_site_fract_z
_atom_site_U_iso_or_equiv
_atom_site_adp_type
_atom_site_occupancy
_atom_site_symmetry_multiplicity
_atom_site_calc_flag
_atom_site_refinement_flags
_atom_site_disorder_assembly
_atom_site_disorder_group
O1 O 0.01377(8) 0.37543(10) 0.29541(10) 0.0253(3) Uani 1 1 d . . .
O2 O -0.11758(8) 0.08552(11) 0.04389(12) 0.0337(3) Uani 1 1 d . . .
N1 N 0.30852(9) 0.31564(12) 0.28534(14) 0.0257(3) Uani 1 1 d . . .
N2 N 0.16589(9) 0.23002(12) 0.27367(13) 0.0215(3) Uani 1 1 d . . .
N3 N -0.01577(11) 0.39656(13) -0.10145(14) 0.0298(4) Uani 1 1 d . . .
N4 N 0.28076(12) 0.52773(15) 0.04752(17) 0.0418(4) Uani 1 1 d . . .
N5 N -0.07098(9) 0.24361(12) 0.16446(13) 0.0226(3) Uani 1 1 d . . .
C1 C 0.32058(12) 0.19605(16) 0.32453(19) 0.0301(4) Uani 1 1 d . . .
C2 C 0.21352(11) 0.34127(14) 0.28360(16) 0.0218(4) Uani 1 1 d . . .
C3 C 0.23417(12) 0.14358(16) 0.25345(19) 0.0277(4) Uani 1 1 d . . .
C4 C 0.08610(11) 0.23838(14) 0.16955(15) 0.0198(4) Uani 1 1 d . . .
C5 C 0.11849(11) 0.32099(14) 0.07079(15) 0.0215(4) Uani 1 1 d . . .
C6 C 0.16981(11) 0.41187(14) 0.16126(16) 0.0219(4) Uani 1 1 d . . .
C7 C 0.04469(12) 0.36453(14) -0.02734(16) 0.0227(4) Uani 1 1 d . . .
C8 C 0.23360(12) 0.47573(15) 0.09995(17) 0.0282(4) Uani 1 1 d . . .
C9 C 0.36836(12) 0.39482(17) 0.3695(2) 0.0316(4) Uani 1 1 d . . .
C10 C 0.46635(12) 0.37981(17) 0.3611(2) 0.0371(5) Uani 1 1 d . . .
C11 C 0.52648(16) 0.3379(2) 0.4679(3) 0.0584(7) Uani 1 1 d . . .
C12 C 0.61724(19) 0.3270(3) 0.4638(4) 0.0828(10) Uani 1 1 d . . .
C13 C 0.64854(19) 0.3577(3) 0.3547(4) 0.0830(11) Uani 1 1 d . . .
C14 C 0.5912(2) 0.3980(3) 0.2474(4) 0.0745(9) Uani 1 1 d . . .
C15 C 0.49783(16) 0.4095(2) 0.2504(3) 0.0533(6) Uani 1 1 d . . .
C16 C 0.00787(11) 0.29591(14) 0.22102(15) 0.0203(4) Uani 1 1 d . . .
C17 C -0.05687(12) 0.14524(14) 0.09808(15) 0.0238(4) Uani 1 1 d . . .
C18 C 0.04404(11) 0.12803(15) 0.11137(17) 0.0224(4) Uani 1 1 d . . .
C19 C -0.15912(13) 0.27736(19) 0.1912(2) 0.0324(5) Uani 1 1 d . . .
H1A H 0.3274(13) 0.1861(17) 0.424(2) 0.035(5) Uiso 1 1 d . . .
H1B H 0.3745(14) 0.1616(17) 0.3009(18) 0.033(5) Uiso 1 1 d . . .
H2 H 0.2038(11) 0.3846(15) 0.3647(17) 0.019(4) Uiso 1 1 d . . .
H3A H 0.2207(13) 0.0679(17) 0.2888(19) 0.032(5) Uiso 1 1 d . . .
H3B H 0.2342(12) 0.1315(16) 0.158(2) 0.033(5) Uiso 1 1 d . . .
H5 H 0.1587(12) 0.2776(16) 0.0261(18) 0.025(5) Uiso 1 1 d . . .
H6 H 0.1269(11) 0.4637(15) 0.1845(16) 0.017(4) Uiso 1 1 d . . .
H9A H 0.3474(12) 0.4747(17) 0.3419(18) 0.027(5) Uiso 1 1 d . . .
H9B H 0.3587(12) 0.3873(16) 0.459(2) 0.030(5) Uiso 1 1 d . . .
H11 H 0.501(2) 0.324(3) 0.549(4) 0.114(12) Uiso 1 1 d . . .
H12 H 0.665(3) 0.292(4) 0.547(4) 0.142(15) Uiso 1 1 d . . .
H13 H 0.717(2) 0.348(3) 0.363(3) 0.100(10) Uiso 1 1 d . . .
H14 H 0.5961(19) 0.418(2) 0.162(3) 0.073(9) Uiso 1 1 d . . .
H15 H 0.4587(15) 0.4346(18) 0.177(2) 0.040(6) Uiso 1 1 d . . .
H18A H 0.0606(12) 0.1080(15) 0.0299(19) 0.025(5) Uiso 1 1 d . . .
H18B H 0.0596(12) 0.0656(17) 0.170(2) 0.032(5) Uiso 1 1 d . . .
H19A H -0.1944(17) 0.311(2) 0.117(3) 0.065(8) Uiso 1 1 d . . .
H19B H -0.1887(17) 0.210(2) 0.215(3) 0.065(8) Uiso 1 1 d . . .
H19C H -0.1511(17) 0.331(2) 0.265(3) 0.065(7) Uiso 1 1 d . . .

loop_
_atom_site_aniso_label
_atom_site_aniso_U_11
_atom_site_aniso_U_22
_atom_site_aniso_U_33
_atom_site_aniso_U_23
_atom_site_aniso_U_13
_atom_site_aniso_U_12
O1 0.0303(7) 0.0242(6) 0.0219(6) -0.0045(5) 0.0060(5) 0.0004(5)
O2 0.0275(7) 0.0309(7) 0.0396(8) -0.0074(6) -0.0026(5) -0.0026(6)
N1 0.0203(8) 0.0265(8) 0.0298(8) 0.0022(7) 0.0031(6) 0.0018(6)
N2 0.0208(7) 0.0230(7) 0.0198(7) 0.0011(6) 0.0010(5) 0.0024(6)
N3 0.0398(9) 0.0265(8) 0.0215(7) -0.0032(6) 0.0013(7) 0.0082(7)
N4 0.0447(10) 0.0402(10) 0.0395(9) 0.0096(8) 0.0048(8) -0.0090(8)
N5 0.0204(8) 0.0251(8) 0.0221(7) -0.0002(6) 0.0027(6) 0.0027(6)
C1 0.0233(10) 0.0293(10) 0.0365(11) 0.0051(8) 0.0023(8) 0.0055(8)
C2 0.0204(9) 0.0236(9) 0.0212(8) 0.0002(7) 0.0031(6) 0.0010(7)
C3 0.0274(10) 0.0236(10) 0.0314(10) 0.0030(8) 0.0035(7) 0.0052(7)
C4 0.0227(9) 0.0214(9) 0.0153(8) 0.0000(7) 0.0030(6) 0.0010(7)
C5 0.0238(9) 0.0218(9) 0.0189(8) 0.0015(7) 0.0037(6) 0.0035(7)
C6 0.0229(9) 0.0198(9) 0.0230(8) 0.0011(7) 0.0040(7) 0.0031(7)
C7 0.0318(10) 0.0185(8) 0.0187(8) -0.0018(7) 0.0070(7) 0.0000(7)
C8 0.0322(10) 0.0244(9) 0.0263(9) 0.0039(8) 0.0005(7) -0.0012(8)
C9 0.0235(10) 0.0332(11) 0.0365(11) -0.0020(9) 0.0011(8) 0.0001(8)
C10 0.0237(10) 0.0296(10) 0.0572(13) -0.0051(10) 0.0049(9) -0.0028(8)
C11 0.0323(13) 0.0618(16) 0.0747(18) -0.0073(14) -0.0070(12) 0.0128(11)
C12 0.0363(16) 0.097(2) 0.109(3) -0.017(2) -0.0033(16) 0.0196(15)
C13 0.0276(15) 0.077(2) 0.143(3) -0.036(2) 0.0125(18) 0.0035(14)
C14 0.063(2) 0.0627(18) 0.111(3) -0.0211(18) 0.050(2) -0.0182(15)
C15 0.0401(14) 0.0528(15) 0.0707(17) -0.0007(13) 0.0199(12) -0.0060(11)
C16 0.0263(9) 0.0201(9) 0.0145(7) 0.0043(7) 0.0032(6) 0.0027(7)
C17 0.0282(10) 0.0238(9) 0.0183(8) 0.0010(7) 0.0012(7) -0.0004(8)
C18 0.0285(10) 0.0209(9) 0.0183(8) -0.0005(8) 0.0055(7) 0.0018(7)
C19 0.0228(10) 0.0351(11) 0.0389(11) -0.0027(10) 0.0051(8) 0.0050(8)

loop_
_atom_type_symbol
_atom_type_description
_atom_type_scat_dispersion_real
_atom_type_scat_dispersion_imag
_atom_type_scat_source
C C 0.0033 0.0016 'International Tables Vol C Tables 4.2.6.8 and 6.1.1.4'
H H 0.0000 0.0000 'International Tables Vol C Tables 4.2.6.8 and 6.1.1.4'
N N 0.0061 0.0033 'International Tables Vol C Tables 4.2.6.8 and 6.1.1.4'
O O 0.0106 0.0060 'International Tables Vol C Tables 4.2.6.8 and 6.1.1.4'

loop_
_geom_angle_atom_site_label_1
_geom_angle_atom_site_label_2
_geom_angle_atom_site_label_3
_geom_angle
_geom_angle_site_symmetry_1
_geom_angle_site_symmetry_3
C2 N1 C1 105.84(13) . .
C2 N1 C9 111.51(14) . .
C1 N1 C9 114.20(14) . .
C4 N2 C2 108.06(12) . .
C4 N2 C3 115.53(13) . .
C2 N2 C3 106.09(13) . .
C16 N5 C17 113.12(14) . .
C16 N5 C19 122.58(15) . .
C17 N5 C19 123.45(15) . .
N1 C1 C3 101.79(14) . .
N1 C1 H1A 112.0(11) . .
C3 C1 H1A 111.6(11) . .
N1 C1 H1B 113.2(11) . .
C3 C1 H1B 112.6(11) . .
H1A C1 H1B 105.9(15) . .
N1 C2 N2 106.04(13) . .
N1 C2 C6 112.58(13) . .
N2 C2 C6 106.61(13) . .
N1 C2 H2 112.4(9) . .
N2 C2 H2 110.9(9) . .
C6 C2 H2 108.1(9) . .
N2 C3 C1 101.75(15) . .
N2 C3 H3A 111.5(11) . .
C1 C3 H3A 113.5(11) . .
N2 C3 H3B 111.3(11) . .
C1 C3 H3B 113.0(11) . .
H3A C3 H3B 106.0(16) . .
N2 C4 C18 117.54(14) . .
N2 C4 C16 110.03(13) . .
C18 C4 C16 103.20(13) . .
N2 C4 C5 102.82(13) . .
C18 C4 C5 115.10(13) . .
C16 C4 C5 107.95(13) . .
C7 C5 C6 114.77(14) . .
C7 C5 C4 113.34(14) . .
C6 C5 C4 102.01(12) . .
C7 C5 H5 107.7(11) . .
C6 C5 H5 112.1(11) . .
C4 C5 H5 106.7(11) . .
C8 C6 C5 112.59(14) . .
C8 C6 C2 115.00(14) . .
C5 C6 C2 102.80(13) . .
C8 C6 H6 108.2(10) . .
C5 C6 H6 108.5(10) . .
C2 C6 H6 109.5(10) . .
N3 C7 C5 177.07(18) . .
N4 C8 C6 176.97(19) . .
N1 C9 C10 112.90(16) . .
N1 C9 H9A 107.0(10) . .
C10 C9 H9A 110.4(10) . .
N1 C9 H9B 109.6(11) . .
C10 C9 H9B 111.3(11) . .
H9A C9 H9B 105.3(15) . .
C15 C10 C11 119.6(2) . .
C15 C10 C9 120.8(2) . .
C11 C10 C9 119.6(2) . .
C12 C11 C10 120.6(3) . .
C12 C11 H11 123(2) . .
C10 C11 H11 116(2) . .
C13 C12 C11 119.8(3) . .
C13 C12 H12 119(2) . .
C11 C12 H12 121(2) . .
C12 C13 C14 121.2(3) . .
C12 C13 H13 113.6(19) . .
C14 C13 H13 125.2(19) . .
C13 C14 C15 119.5(3) . .
C13 C14 H14 136.1(18) . .
C15 C14 H14 104.3(18) . .
C10 C15 C14 119.3(3) . .
C10 C15 H15 121.2(14) . .
C14 C15 H15 119.5(14) . .
O1 C16 N5 125.55(15) . .
O1 C16 C4 126.56(15) . .
N5 C16 C4 107.86(14) . .
O2 C17 N5 123.37(16) . .
O2 C17 C18 128.63(16) . .
N5 C17 C18 107.98(14) . .
C17 C18 C4 104.99(13) . .
C17 C18 H18A 111.7(10) . .
C4 C18 H18A 114.1(11) . .
C17 C18 H18B 106.5(11) . .
C4 C18 H18B 111.3(11) . .
H18A C18 H18B 108.0(15) . .
N5 C19 H19A 110.4(15) . .
N5 C19 H19B 107.4(15) . .
H19A C19 H19B 110(2) . .
N5 C19 H19C 109.9(14) . .
H19A C19 H19C 110(2) . .
H19B C19 H19C 109(2) . .

loop_
_geom_bond_atom_site_label_1
_geom_bond_atom_site_label_2
_geom_bond_distance
_geom_bond_site_symmetry_2
O1 C16 1.212(2) .
O2 C17 1.209(2) .
N1 C2 1.457(2) .
N1 C1 1.470(2) .
N1 C9 1.472(2) .
N2 C4 1.470(2) .
N2 C2 1.489(2) .
N2 C3 1.489(2) .
N3 C7 1.146(2) .
N4 C8 1.150(2) .
N5 C16 1.371(2) .
N5 C17 1.388(2) .
N5 C19 1.459(2) .
C1 C3 1.507(3) .
C1 H1A 1.03(2) .
C1 H1B 0.98(2) .
C2 C6 1.568(2) .
C2 H2 1.024(18) .
C3 H3A 1.00(2) .
C3 H3B 1.01(2) .
C4 C18 1.524(2) .
C4 C16 1.538(2) .
C4 C5 1.562(2) .
C5 C7 1.461(2) .
C5 C6 1.541(2) .
C5 H5 0.974(19) .
C6 C8 1.457(3) .
C6 H6 0.952(18) .
C9 C10 1.502(3) .
C9 H9A 1.02(2) .
C9 H9B 0.98(2) .
C10 C15 1.375(3) .
C10 C11 1.394(3) .
C11 C12 1.379(4) .
C11 H11 1.01(4) .
C12 C13 1.362(5) .
C12 H12 1.10(4) .
C13 C14 1.370(5) .
C13 H13 1.03(3) .
C14 C15 1.417(4) .
C14 H14 0.94(3) .
C15 H15 0.93(2) .
C17 C18 1.512(2) .
C18 H18A 0.961(19) .
C18 H18B 0.96(2) .
C19 H19A 0.95(3) .
C19 H19B 0.97(3) .
C19 H19C 0.99(3) .
